data_1542548
loop_
_publ_author_name
'Leblanc, Nicolas'
'Sproules, Stephen'
'Fink, Karin'
'Sanguinet, Lionel'
'Al\'ev\^eque, Olivier'
'Levillain, Eric'
'Rosa, Patrick'
'Powell, Annie K.'

_publ_section_title
;
 A fascinating multifaceted redox-active chelating ligand: introducing the
 N,N&#x2032;-dimethyl-3,3&#x2032;-biquinoxalinium
 &#x201C;methylbiquinoxen&#x201D; platform
;
_journal_issue 6
_journal_name_full 'Chem. Sci.'
_journal_page_first 3820
_journal_paper_doi 10.1039/C5SC04904K
_journal_volume 7
_journal_year 2016
_chemical_compound_source 'synthesis as described'
_chemical_formula_moiety 'C18 H17 N4, B F4'
_chemical_formula_sum 'C18 H17 B F4 N4'
_chemical_formula_weight 376.16
_chemical_name_common 'direduced monoprotonated Methylbiquinoxen cation tetrafluoroborate; [MBqn0-H+]BF4 '
_chemical_name_systematic '4,4?-dimethyl-1?,4?-dihydro-[2,2?-biquinoxalin]-4-ium  tetrafluoroborate'
_space_group_IT_number 14
_symmetry_cell_setting monoclinic
_symmetry_Int_Tables_number 14
_symmetry_space_group_name_Hall '-P 2yn'
_symmetry_space_group_name_H-M 'P 1 21/n 1'
_atom_sites_solution_hydrogens difmap
_audit_conform_dict_location ftp://ftp.iucr.org/pub/cif_core.dic
_audit_conform_dict_name cif_core.dic
_audit_conform_dict_version 2.4.3
_audit_creation_date 2014-04-02T09:54:01-00:00
_audit_creation_method 'WinGX routine CIF_UPDATE'
_audit_update_record
;
2015-11-17 deposited with the CCDC.
2016-02-24 downloaded from the CCDC.
;
_cell_angle_alpha 90
_cell_angle_beta 99.454(9)
_cell_angle_gamma 90
_cell_formula_units_Z 4
_cell_length_a 7.1330(9)
_cell_length_b 20.0360(16)
_cell_length_c 11.5260(13)
_cell_measurement_reflns_used 6528
_cell_measurement_temperature 180(2)
_cell_measurement_theta_max 27.96
_cell_measurement_theta_min 2.03
_cell_measurement_wavelength 0.71073
_cell_volume 1624.9(3)
_computing_cell_refinement 'STOE X-AREA'
_computing_data_collection 'STOE X-AREA'
_computing_molecular_graphics 'ORTEP-3 for Windows (Farrugia, 2012)'
_computing_publication_material 'WinGX publication routines (Farrugia, 2012)'
_computing_structure_refinement 'SHELXL-2013 (Sheldrick, 2013)'
_computing_structure_solution 'SHELXS-86 (Sheldrick, 2008)'
_diffrn_ambient_temperature 180
_diffrn_detector 'image plate ( 34 cm diameter )'
_diffrn_detector_area_resol_mean 6.67
_diffrn_detector_type STOE
_diffrn_measured_fraction_theta_full 0.997
_diffrn_measured_fraction_theta_max 0.992
_diffrn_measurement_details ' 225 frames, detector distance = 114.7 mm'
_diffrn_measurement_device '2-circle goniometer'
_diffrn_measurement_device_type 'STOE IPDS 2'
_diffrn_measurement_method 'rotation method'
_diffrn_radiation_collimation '0.5 mm, multiple pinhole'
_diffrn_radiation_monochromator 'planar graphite'
_diffrn_radiation_polarisn_norm 0
_diffrn_radiation_type 'Mo K\a'
_diffrn_radiation_wavelength 0.71073
_diffrn_reflns_av_R_equivalents 0.0416
_diffrn_reflns_Laue_measured_fraction_full 0.997
_diffrn_reflns_Laue_measured_fraction_max 0.992
_diffrn_reflns_limit_h_max 9
_diffrn_reflns_limit_h_min -9
_diffrn_reflns_limit_k_max 25
_diffrn_reflns_limit_k_min -22
_diffrn_reflns_limit_l_max 14
_diffrn_reflns_limit_l_min -14
_diffrn_reflns_number 13289
_diffrn_reflns_point_group_measured_fraction_full 0.997
_diffrn_reflns_point_group_measured_fraction_max 0.992
_diffrn_reflns_theta_full 25.242
_diffrn_reflns_theta_max 27.363
_diffrn_reflns_theta_min 2.033
_diffrn_source 'sealed X-ray tube, 12 x 0.4 mm fine focus'
_diffrn_source_current 40
_diffrn_source_power 2.000
_diffrn_source_voltage 50
_exptl_absorpt_coefficient_mu 0.125
_exptl_absorpt_correction_type none
_exptl_crystal_colour purple
_exptl_crystal_density_diffrn 1.538
_exptl_crystal_density_method 'not measured'
_exptl_crystal_description plate
_exptl_crystal_F_000 776
_exptl_crystal_recrystallization_method 'Solvothermal reaction under inert atmosphere'
_exptl_crystal_size_max 0.373
_exptl_crystal_size_mid 0.209
_exptl_crystal_size_min 0.102
_refine_diff_density_max 0.181
_refine_diff_density_min -0.193
_refine_diff_density_rms 0.038
_refine_ls_extinction_coef 0.026(3)
_refine_ls_extinction_expression Fc^*^=kFc[1+0.001xFc^2^\l^3^/sin(2\q)]^-1/4^
_refine_ls_extinction_method SHELXL
_refine_ls_goodness_of_fit_ref 1.019
_refine_ls_hydrogen_treatment refall
_refine_ls_matrix_type full
_refine_ls_number_constraints 0
_refine_ls_number_parameters 313
_refine_ls_number_reflns 3650
_refine_ls_number_restraints 0
_refine_ls_restrained_S_all 1.019
_refine_ls_R_factor_all 0.0709
_refine_ls_R_factor_gt 0.0416
_refine_ls_shift/su_max 0
_refine_ls_shift/su_mean 0
_refine_ls_structure_factor_coef Fsqd
_refine_ls_weighting_details 'w=1/[\s^2^(Fo^2^)+(0.0693P)^2^+0.0544P] where P=(Fo^2^+2Fc^2^)/3'
_refine_ls_weighting_scheme calc
_refine_ls_wR_factor_gt 0.1077
_refine_ls_wR_factor_ref 0.1263
_reflns_number_gt 2273
_reflns_number_total 3650
_reflns_threshold_expression 'I > 2\s(I)'
_cod_data_source_file c5sc04904k2.cif
_cod_data_source_block shelx
_cod_depositor_comments 'Adding full bibliography for 1542547--1542549.cif.'
_cod_original_sg_symbol_H-M 'P 21/n'
_cod_database_code 1542548

loop_
_symmetry_equiv_pos_as_xyz
'x, y, z'
'-x+1/2, y+1/2, -z+1/2'
'-x, -y, -z'
'x-1/2, -y-1/2, z-1/2'

loop_
_atom_site_label
_atom_site_type_symbol
_atom_site_fract_x
_atom_site_fract_y
_atom_site_fract_z
_atom_site_U_iso_or_equiv
_atom_site_adp_type
_atom_site_occupancy
_atom_site_calc_flag
C1 C 0.4325(3) 0.07247(11) -0.37690(17) 0.0507(4) Uani 1 d
C2 C 0.5211(2) 0.15325(9) -0.21295(15) 0.0439(4) Uani 1 d
C3 C 0.4537(3) 0.20641(10) -0.28581(18) 0.0510(4) Uani 1 d
C4 C 0.4581(3) 0.26961(10) -0.24006(18) 0.0554(5) Uani 1 d
C5 C 0.5298(3) 0.28081(10) -0.12119(19) 0.0550(5) Uani 1 d
C6 C 0.5958(3) 0.22881(10) -0.04867(18) 0.0504(4) Uani 1 d
C7 C 0.5961(2) 0.16338(9) -0.09282(15) 0.0438(4) Uani 1 d
C8 C 0.6716(2) 0.05177(9) -0.06628(15) 0.0431(4) Uani 1 d
C9 C 0.5919(2) 0.03879(10) -0.18465(16) 0.0449(4) Uani 1 d
C10 C 0.8597(3) -0.18202(10) 0.0096(2) 0.0530(5) Uani 1 d
C11 C 0.9246(2) -0.09686(9) 0.16743(16) 0.0449(4) Uani 1 d
C12 C 1.0114(3) -0.14394(10) 0.24596(17) 0.0491(4) Uani 1 d
C13 C 1.0928(3) -0.12512(11) 0.35950(17) 0.0525(4) Uani 1 d
C14 C 1.0891(3) -0.05906(11) 0.39285(18) 0.0538(5) Uani 1 d
C15 C 1.0018(3) -0.01130(11) 0.31510(16) 0.0501(4) Uani 1 d
C16 C 0.9154(2) -0.02985(9) 0.20283(15) 0.0449(4) Uani 1 d
C17 C 0.7521(2) -0.00093(9) 0.00870(15) 0.0439(4) Uani 1 d
C18 C 0.7668(2) -0.06577(9) -0.02519(16) 0.0447(4) Uani 1 d
B1 B 0.5161(3) 0.13969(11) 0.32139(19) 0.0521(5) Uani 1 d
N1 N 0.5185(2) 0.08744(7) -0.25435(13) 0.0445(3) Uani 1 d
N2 N 0.6704(2) 0.11314(7) -0.01941(13) 0.0449(3) Uani 1 d
N3 N 0.8434(2) -0.11369(7) 0.05017(13) 0.0460(4) Uani 1 d
N4 N 0.8203(2) 0.01624(9) 0.12485(13) 0.0498(4) Uani 1 d
F1 F 0.4834(2) 0.18456(7) 0.23033(11) 0.0762(4) Uani 1 d
F2 F 0.3585(2) 0.09815(6) 0.31858(13) 0.0750(4) Uani 1 d
F3 F 0.6711(2) 0.09996(7) 0.30918(13) 0.0769(4) Uani 1 d
F4 F 0.5500(2) 0.17284(6) 0.42707(10) 0.0669(4) Uani 1 d
H1A H 0.502(3) 0.0969(10) -0.4316(18) 0.048(5) Uiso 1 d
H1B H 0.296(4) 0.0871(11) -0.392(2) 0.064(6) Uiso 1 d
H1C H 0.445(3) 0.0235(13) -0.389(2) 0.067(6) Uiso 1 d
H3 H 0.406(3) 0.2002(11) -0.368(2) 0.062(6) Uiso 1 d
H4 H 0.405(4) 0.3081(13) -0.288(2) 0.074(7) Uiso 1 d
H5 H 0.529(3) 0.3262(13) -0.092(2) 0.068(6) Uiso 1 d
H6 H 0.644(3) 0.2348(11) 0.0368(19) 0.055(5) Uiso 1 d
H8 H 0.798(3) 0.0570(12) 0.1449(19) 0.056(6) Uiso 1 d
H9 H 0.590(3) -0.0036(11) -0.2216(17) 0.049(5) Uiso 1 d
H10A H 0.998(3) -0.1939(10) 0.0122(18) 0.056(6) Uiso 1 d
H10B H 0.794(4) -0.1848(13) -0.074(2) 0.076(7) Uiso 1 d
H10C H 0.804(3) -0.2138(13) 0.060(2) 0.071(7) Uiso 1 d
H12 H 1.017(3) -0.1879(12) 0.221(2) 0.058(6) Uiso 1 d
H13 H 1.150(3) -0.1594(12) 0.415(2) 0.066(6) Uiso 1 d
H14 H 1.143(3) -0.0458(11) 0.472(2) 0.065(6) Uiso 1 d
H15 H 0.991(3) 0.0368(12) 0.3354(19) 0.060(6) Uiso 1 d
H18 H 0.721(3) -0.0830(10) -0.1061(19) 0.047(5) Uiso 1 d

loop_
_atom_site_aniso_label
_atom_site_aniso_U_11
_atom_site_aniso_U_22
_atom_site_aniso_U_33
_atom_site_aniso_U_23
_atom_site_aniso_U_13
_atom_site_aniso_U_12
C1 0.0531(10) 0.0555(11) 0.0414(9) 0.0000(9) 0.0011(8) -0.0016(9)
C2 0.0424(8) 0.0433(9) 0.0463(9) 0.0010(7) 0.0081(7) 0.0019(7)
C3 0.0528(10) 0.0517(10) 0.0482(10) 0.0056(9) 0.0078(8) 0.0036(8)
C4 0.0614(11) 0.0489(10) 0.0567(11) 0.0079(9) 0.0122(9) 0.0065(9)
C5 0.0603(11) 0.0458(10) 0.0601(11) 0.0007(9) 0.0131(9) 0.0017(9)
C6 0.0510(9) 0.0485(10) 0.0515(10) -0.0009(8) 0.0074(8) 0.0000(8)
C7 0.0416(8) 0.0435(9) 0.0464(9) 0.0022(7) 0.0076(7) -0.0004(7)
C8 0.0424(8) 0.0443(9) 0.0427(9) 0.0018(7) 0.0077(7) 0.0003(7)
C9 0.0444(9) 0.0448(9) 0.0454(9) 0.0015(8) 0.0072(7) 0.0000(7)
C10 0.0538(11) 0.0443(10) 0.0595(12) -0.0032(9) 0.0047(9) 0.0028(8)
C11 0.0427(8) 0.0471(10) 0.0444(9) 0.0030(7) 0.0063(7) 0.0006(7)
C12 0.0443(9) 0.0504(10) 0.0531(10) 0.0060(9) 0.0093(7) 0.0017(8)
C13 0.0464(9) 0.0611(11) 0.0497(10) 0.0105(9) 0.0072(8) 0.0042(9)
C14 0.0483(9) 0.0697(13) 0.0428(10) 0.0030(9) 0.0058(7) 0.0029(9)
C15 0.0492(10) 0.0564(11) 0.0445(9) -0.0007(8) 0.0068(8) 0.0024(8)
C16 0.0433(8) 0.0491(10) 0.0424(9) 0.0041(8) 0.0073(7) 0.0012(7)
C17 0.0443(9) 0.0464(9) 0.0412(9) -0.0003(7) 0.0073(7) -0.0006(7)
C18 0.0443(9) 0.0451(9) 0.0444(9) 0.0013(8) 0.0065(7) -0.0009(7)
B1 0.0599(12) 0.0466(11) 0.0478(11) -0.0018(9) 0.0032(9) -0.0014(9)
N1 0.0448(7) 0.0461(8) 0.0419(7) 0.0019(6) 0.0054(6) -0.0002(6)
N2 0.0451(7) 0.0436(8) 0.0456(8) 0.0007(6) 0.0066(6) 0.0008(6)
N3 0.0495(8) 0.0414(8) 0.0460(8) 0.0005(6) 0.0051(6) 0.0021(6)
N4 0.0611(10) 0.0458(9) 0.0408(8) -0.0013(7) 0.0034(7) 0.0063(7)
F1 0.0902(10) 0.0765(9) 0.0582(7) 0.0148(6) 0.0016(6) 0.0050(7)
F2 0.0740(8) 0.0662(8) 0.0868(9) -0.0203(7) 0.0190(7) -0.0203(6)
F3 0.0728(8) 0.0662(8) 0.0916(10) -0.0058(7) 0.0134(7) 0.0142(6)
F4 0.0920(9) 0.0558(7) 0.0515(6) -0.0099(5) 0.0073(6) -0.0120(6)

loop_
_atom_type_symbol
_atom_type_description
_atom_type_scat_dispersion_real
_atom_type_scat_dispersion_imag
_atom_type_scat_source
C C 0.0033 0.0016 'International Tables Vol C Tables 4.2.6.8 and 6.1.1.4'
H H 0 0 'International Tables Vol C Tables 4.2.6.8 and 6.1.1.4'
B B 0.0013 0.0007 'International Tables Vol C Tables 4.2.6.8 and 6.1.1.4'
N N 0.0061 0.0033 'International Tables Vol C Tables 4.2.6.8 and 6.1.1.4'
F F 0.0171 0.0103 'International Tables Vol C Tables 4.2.6.8 and 6.1.1.4'

loop_
_geom_angle_atom_site_label_1
_geom_angle_atom_site_label_2
_geom_angle_atom_site_label_3
_geom_angle
C3 C2 N1 122.05(16)
C3 C2 C7 121.21(17)
N1 C2 C7 116.74(15)
C4 C3 C2 119.42(19)
C3 C4 C5 120.43(19)
C6 C5 C4 120.60(19)
C5 C6 C7 120.59(18)
N2 C7 C6 119.12(16)
N2 C7 C2 123.15(16)
C6 C7 C2 117.72(16)
N2 C8 C9 121.89(16)
N2 C8 C17 117.59(15)
C9 C8 C17 120.50(16)
N1 C9 C8 120.65(17)
C12 C11 C16 119.89(17)
C12 C11 N3 122.02(17)
C16 C11 N3 118.09(15)
C11 C12 C13 120.23(19)
C14 C13 C12 119.79(19)
C13 C14 C15 120.60(19)
C14 C15 C16 120.04(19)
N4 C16 C15 121.37(17)
N4 C16 C11 119.25(16)
C15 C16 C11 119.37(17)
C18 C17 N4 118.67(17)
C18 C17 C8 125.03(16)
N4 C17 C8 116.31(16)
N3 C18 C17 122.35(17)
F1 B1 F4 110.15(17)
F1 B1 F3 109.65(18)
F4 B1 F3 109.86(18)
F1 B1 F2 109.76(18)
F4 B1 F2 109.46(17)
F3 B1 F2 107.93(17)
C9 N1 C2 120.49(15)
C9 N1 C1 119.68(16)
C2 N1 C1 119.83(15)
C8 N2 C7 116.95(15)
C18 N3 C11 120.16(15)
C18 N3 C10 120.48(16)
C11 N3 C10 119.12(15)
C16 N4 C17 121.06(16)

loop_
_geom_bond_atom_site_label_1
_geom_bond_atom_site_label_2
_geom_bond_distance
C1 N1 1.475(2)
C2 C3 1.392(3)
C2 N1 1.401(2)
C2 C7 1.415(2)
C3 C4 1.370(3)
C4 C5 1.400(3)
C5 C6 1.370(3)
C6 C7 1.406(3)
C7 N2 1.365(2)
C8 N2 1.344(2)
C8 C9 1.413(3)
C8 C17 1.424(2)
C9 N1 1.316(2)
C10 N3 1.458(2)
C11 C12 1.381(3)
C11 C16 1.408(3)
C11 N3 1.421(2)
C12 C13 1.394(3)
C13 C14 1.380(3)
C14 C15 1.387(3)
C15 C16 1.389(3)
C16 N4 1.386(2)
C17 C18 1.366(3)
C17 N4 1.390(2)
C18 N3 1.349(2)
B1 F1 1.373(3)
B1 F4 1.374(2)
B1 F3 1.389(3)
B1 F2 1.395(3)

loop_
_geom_torsion_atom_site_label_1
_geom_torsion_atom_site_label_2
_geom_torsion_atom_site_label_3
_geom_torsion_atom_site_label_4
_geom_torsion
N1 C2 C3 C4 179.32(17)
C7 C2 C3 C4 -0.7(3)
C2 C3 C4 C5 0.1(3)
C3 C4 C5 C6 -0.3(3)
C4 C5 C6 C7 1.2(3)
C5 C6 C7 N2 177.17(17)
C5 C6 C7 C2 -1.8(3)
C3 C2 C7 N2 -177.36(16)
N1 C2 C7 N2 2.6(2)
C3 C2 C7 C6 1.6(2)
N1 C2 C7 C6 -178.48(15)
N2 C8 C9 N1 2.1(3)
C17 C8 C9 N1 -179.58(15)
C16 C11 C12 C13 -1.1(3)
N3 C11 C12 C13 178.68(16)
C11 C12 C13 C14 -1.0(3)
C12 C13 C14 C15 1.2(3)
C13 C14 C15 C16 0.6(3)
C14 C15 C16 N4 177.31(17)
C14 C15 C16 C11 -2.7(3)
C12 C11 C16 N4 -177.05(16)
N3 C11 C16 N4 3.1(2)
C12 C11 C16 C15 2.9(2)
N3 C11 C16 C15 -176.87(16)
N2 C8 C17 C18 -179.09(17)
C9 C8 C17 C18 2.5(3)
N2 C8 C17 N4 0.8(2)
C9 C8 C17 N4 -177.56(16)
N4 C17 C18 N3 0.6(3)
C8 C17 C18 N3 -179.50(15)
C8 C9 N1 C2 1.2(2)
C8 C9 N1 C1 -178.73(16)
C3 C2 N1 C9 176.59(17)
C7 C2 N1 C9 -3.3(2)
C3 C2 N1 C1 -3.5(2)
C7 C2 N1 C1 176.55(15)
C9 C8 N2 C7 -2.9(2)
C17 C8 N2 C7 178.79(14)
C6 C7 N2 C8 -178.45(15)
C2 C7 N2 C8 0.5(2)
C17 C18 N3 C11 -4.5(3)
C17 C18 N3 C10 -178.75(17)
C12 C11 N3 C18 -177.29(16)
C16 C11 N3 C18 2.5(2)
C12 C11 N3 C10 -2.9(2)
C16 C11 N3 C10 176.87(16)
C15 C16 N4 C17 172.93(16)
C11 C16 N4 C17 -7.1(2)
C18 C17 N4 C16 5.3(3)
C8 C17 N4 C16 -174.62(15)
